data_7222864
loop_
_publ_author_name
'Cordier, G.'
'Schaefer, H.'
'Stelter, M.'

_publ_section_title
;
 Sr3 Ga Sb3 und Sr3 In P3, zwei neue Zintlphasen mit komplexen Anionen
;
_journal_name_full
;
Zeitschrift fuer Naturforschung, Teil B. Anorganische Chemie, Organische 
Chemie (42,1987-)
;
_journal_page_first 1268
_journal_page_last 1272
_journal_volume 42
_journal_year 1987
_chemical_formula_sum 'In P3 Sr3'
_chemical_name_systematic 'Sr3 In P3'
_space_group_IT_number 62
_symmetry_space_group_name_Hall '-P 2ac 2n'
_symmetry_space_group_name_H-M 'P n m a'
_cell_angle_alpha 90
_cell_angle_beta 90
_cell_angle_gamma 90
_cell_formula_units_Z 4
_cell_length_a 12.809
_cell_length_b 4.33
_cell_length_c 13.866
_cell_volume 769.050
_citation_journal_id_ASTM ZNBSEN
_cod_data_source_file Cordier_ZNBSEN_1987_1679.cif
_cod_data_source_block In1P3Sr3
_cod_original_cell_volume 769.0496
_cod_original_formula_sum 'In1 P3 Sr3'
_cod_database_code 7222864

loop_
_symmetry_equiv_pos_as_xyz
x,y,z
-x+1/2,-y,z+1/2
x+1/2,-y+1/2,-z+1/2
-x,y+1/2,-z
-x,-y,-z
x-1/2,y,-z-1/2
-x-1/2,y-1/2,z-1/2
x,-y-1/2,z

loop_
_atom_site_label
_atom_site_type_symbol
_atom_site_fract_x
_atom_site_fract_y
_atom_site_fract_z
_atom_site_occupancy
_atom_site_U_iso_or_equiv
P2 P 0.7404 0.25 0.8717 1 0.0
Sr1 Sr 0.2738 0.25 0.2929 1 0.0
Sr3 Sr 0.3556 0.25 0.0026 1 0.0
P3 P 0.0457 0.25 0.3543 1 0.0
In1 In 0.5528 0.25 0.7981 1 0.0
P1 P 0.5958 0.25 0.616 1 0.0
Sr2 Sr 0.5727 0.25 0.3945 1 0.0
